data_1507997
loop_
_publ_author_name
'Campbell, Michael G.'
'Powers, David C.'
'Raynaud, Jean'
'Graham, Michael J.'
'Xie, Ping'
'Lee, Eunsung'
'Ritter, Tobias'

_publ_section_title
;
 Synthesis and structure of solution-stable one-dimensional palladium
 wires.
;
_journal_issue 12
_journal_name_full 'Nature chemistry'
_journal_page_first 949
_journal_page_last 953
_journal_paper_doi 10.1038/nchem.1197
_journal_volume 3
_journal_year 2011
_chemical_formula_sum 'C32.5 H27 Cl5 N2 O4 Pd2'
_chemical_formula_weight 899.61
_chemical_name_systematic
; 
 ? 
;
_space_group_IT_number 14
_symmetry_cell_setting monoclinic
_symmetry_space_group_name_Hall '-P 2ybc'
_symmetry_space_group_name_H-M 'P 1 21/c 1'
_atom_sites_solution_hydrogens geom
_atom_sites_solution_primary direct
_atom_sites_solution_secondary difmap
_audit_creation_method SHELXL-97
_cell_angle_alpha 90.00
_cell_angle_beta 97.391(2)
_cell_angle_gamma 90.00
_cell_formula_units_Z 4
_cell_length_a 11.3484(13)
_cell_length_b 16.5864(19)
_cell_length_c 17.370(2)
_cell_measurement_reflns_used 9905
_cell_measurement_temperature 100(2)
_cell_measurement_theta_max 30.55
_cell_measurement_theta_min 2.46
_cell_volume 3242.4(6)
_computing_cell_refinement 'SAINT 7.46A (Bruker-AXS, 2008)'
_computing_data_collection 'APEX2 3.0 (Bruker-AXS, 2008)'
_computing_data_reduction 'SAINT 7.46A (Bruker-AXS, 2008)'
_computing_molecular_graphics 'Bruker SHELXTL'
_computing_publication_material 'Bruker SHELXTL'
_computing_structure_refinement 'SHELXL-97 (Sheldrick, 2008)'
_computing_structure_solution 'SHELXS-97 (Sheldrick, 2008)'
_diffrn_ambient_temperature 100(2)
_diffrn_detector_area_resol_mean 8.3
_diffrn_measured_fraction_theta_full 1.000
_diffrn_measured_fraction_theta_max 1.000
_diffrn_measurement_device_type 'Bruker Smart APEX CCD'
_diffrn_measurement_method 'omega and phi scans'
_diffrn_radiation_monochromator graphite
_diffrn_radiation_source 'fine-focus sealed tube'
_diffrn_radiation_type MoK\a
_diffrn_radiation_wavelength 0.71073
_diffrn_reflns_av_R_equivalents 0.0609
_diffrn_reflns_av_sigmaI/netI 0.0339
_diffrn_reflns_limit_h_max 15
_diffrn_reflns_limit_h_min -15
_diffrn_reflns_limit_k_max 23
_diffrn_reflns_limit_k_min -23
_diffrn_reflns_limit_l_max 24
_diffrn_reflns_limit_l_min -24
_diffrn_reflns_number 84448
_diffrn_reflns_theta_full 29.89
_diffrn_reflns_theta_max 29.89
_diffrn_reflns_theta_min 1.70
_exptl_absorpt_coefficient_mu 1.563
_exptl_absorpt_correction_T_max 0.9259
_exptl_absorpt_correction_T_min 0.5270
_exptl_absorpt_correction_type multi-scan
_exptl_absorpt_process_details 'SADABS (Sheldrick, 2008)'
_exptl_crystal_colour red
_exptl_crystal_density_diffrn 1.843
_exptl_crystal_density_method 'not measured'
_exptl_crystal_description needle
_exptl_crystal_F_000 1780
_exptl_crystal_size_max 0.47
_exptl_crystal_size_mid 0.08
_exptl_crystal_size_min 0.05
_refine_diff_density_max 0.828
_refine_diff_density_min -1.012
_refine_diff_density_rms 0.122
_refine_ls_extinction_method none
_refine_ls_goodness_of_fit_ref 1.042
_refine_ls_hydrogen_treatment constr
_refine_ls_matrix_type full
_refine_ls_number_parameters 555
_refine_ls_number_reflns 9364
_refine_ls_number_restraints 595
_refine_ls_restrained_S_all 1.046
_refine_ls_R_factor_all 0.0625
_refine_ls_R_factor_gt 0.0361
_refine_ls_shift/su_max 0.001
_refine_ls_shift/su_mean 0.000
_refine_ls_structure_factor_coef Fsqd
_refine_ls_weighting_details 'calc w=1/[\s^2^(Fo^2^)+(0.0255P)^2^+9.8382P] where P=(Fo^2^+2Fc^2^)/3'
_refine_ls_weighting_scheme calc
_refine_ls_wR_factor_gt 0.0791
_refine_ls_wR_factor_ref 0.0916
_reflns_number_gt 6532
_reflns_number_total 9364
_reflns_threshold_expression >2sigma(I)
_cod_data_source_file nchem.1197-s3.cif
_cod_data_source_block 09119
_cod_depositor_comments
;
The following automatic conversions were performed:

'_symmetry_cell_setting' value 'Monoclinic' changed to 'monoclinic'
according to /home/saulius/struct/CIF-dictionaries/cif_core.dic
dictionary named 'cif_core.dic' version 2.4.1 from 2010-06-29.

Automatic conversion script
Id: cif_fix_values 1891 2012-01-12 08:04:46Z andrius 
;
_cod_original_cell_volume 3242.3(6)
_cod_original_sg_symbol_H-M P2(1)/c
_cod_original_formula_sum 'C32.50 H27 Cl5 N2 O4 Pd2'
_cod_database_code 1507997

loop_
_symmetry_equiv_pos_as_xyz
'x, y, z'
'-x, y+1/2, -z+1/2'
'-x, -y, -z'
'x, -y-1/2, z-1/2'

loop_
_atom_site_label
_atom_site_type_symbol
_atom_site_fract_x
_atom_site_fract_y
_atom_site_fract_z
_atom_site_U_iso_or_equiv
_atom_site_adp_type
_atom_site_occupancy
_atom_site_symmetry_multiplicity
_atom_site_calc_flag
_atom_site_refinement_flags
_atom_site_disorder_assembly
_atom_site_disorder_group
Pd1 Pd 0.13112(2) 0.509314(14) 0.006456(13) 0.01400(6) Uani 1 1 d . . .
Pd2 Pd 0.36861(2) 0.507786(14) -0.002806(13) 0.01398(6) Uani 1 1 d . . .
N1 N 0.1361(2) 0.41743(16) 0.08289(15) 0.0167(5) Uani 1 1 d . . .
N2 N 0.3734(2) 0.39406(16) -0.04395(16) 0.0183(5) Uani 1 1 d . . .
C1 C 0.1138(3) 0.34353(19) 0.04809(18) 0.0167(6) Uani 1 1 d . . .
C2 C 0.0851(3) 0.34647(19) -0.03427(18) 0.0170(6) Uani 1 1 d . . .
C3 C 0.0846(3) 0.42320(19) -0.06976(19) 0.0177(6) Uani 1 1 d . . .
C4 C 0.0568(3) 0.4274(2) -0.14954(19) 0.0207(6) Uani 1 1 d . . .
H4 H 0.0562 0.4779 -0.1753 0.025 Uiso 1 1 calc R . .
C5 C 0.0293(3) 0.3562(2) -0.1924(2) 0.0247(7) Uani 1 1 d . . .
H5 H 0.0100 0.3596 -0.2471 0.030 Uiso 1 1 calc R . .
C6 C 0.0295(3) 0.2818(2) -0.1572(2) 0.0265(8) Uani 1 1 d . . .
H6 H 0.0104 0.2349 -0.1877 0.032 Uiso 1 1 calc R . .
C7 C 0.0580(3) 0.2750(2) -0.0760(2) 0.0222(7) Uani 1 1 d . . .
C8 C 0.0604(3) 0.2004(2) -0.0330(2) 0.0292(8) Uani 1 1 d . . .
H8 H 0.0411 0.1515 -0.0601 0.035 Uiso 1 1 calc R . .
C9 C 0.0897(3) 0.1986(2) 0.0455(2) 0.0276(8) Uani 1 1 d . . .
H9 H 0.0917 0.1483 0.0719 0.033 Uiso 1 1 calc R . .
C10 C 0.1178(3) 0.2713(2) 0.0896(2) 0.0214(7) Uani 1 1 d . . .
C11 C 0.1473(3) 0.2761(2) 0.1705(2) 0.0233(7) Uani 1 1 d . . .
H11 H 0.1529 0.2285 0.2012 0.028 Uiso 1 1 calc R . .
C12 C 0.1681(3) 0.3506(2) 0.2052(2) 0.0237(7) Uani 1 1 d . . .
H12 H 0.1864 0.3543 0.2600 0.028 Uiso 1 1 calc R . .
C13 C 0.1624(3) 0.4203(2) 0.15998(19) 0.0186(6) Uani 1 1 d . . .
H13 H 0.1776 0.4711 0.1846 0.022 Uiso 1 1 calc R . .
C21 C 0.4032(3) 0.33788(19) 0.01246(19) 0.0181(6) Uani 1 1 d . . .
C22 C 0.4289(3) 0.3692(2) 0.08887(19) 0.0182(6) Uani 1 1 d . . .
C23 C 0.4204(3) 0.4539(2) 0.09769(19) 0.0184(6) Uani 1 1 d . . .
C24 C 0.4439(3) 0.4857(2) 0.17122(19) 0.0207(6) Uani 1 1 d . . .
H24 H 0.4395 0.5423 0.1788 0.025 Uiso 1 1 calc R . .
C25 C 0.4744(3) 0.4344(2) 0.23510(19) 0.0240(7) Uani 1 1 d . . .
H25 H 0.4888 0.4570 0.2857 0.029 Uiso 1 1 calc R . .
C26 C 0.4839(3) 0.3523(2) 0.2264(2) 0.0257(7) Uani 1 1 d . . .
H26 H 0.5056 0.3192 0.2706 0.031 Uiso 1 1 calc R . .
C27 C 0.4615(3) 0.3171(2) 0.1519(2) 0.0226(7) Uani 1 1 d . . .
C28 C 0.4676(3) 0.2319(2) 0.1349(2) 0.0270(8) Uani 1 1 d . . .
H28 H 0.4895 0.1953 0.1764 0.032 Uiso 1 1 calc R . .
C29 C 0.4430(3) 0.2023(2) 0.0616(2) 0.0272(8) Uani 1 1 d . . .
H29 H 0.4478 0.1459 0.0531 0.033 Uiso 1 1 calc R . .
C30 C 0.4101(3) 0.2547(2) -0.0030(2) 0.0224(7) Uani 1 1 d . . .
C31 C 0.3840(3) 0.2307(2) -0.0814(2) 0.0252(7) Uani 1 1 d . . .
H31 H 0.3868 0.1754 -0.0952 0.030 Uiso 1 1 calc R . .
C32 C 0.3546(3) 0.2884(2) -0.1378(2) 0.0239(7) Uani 1 1 d . . .
H32 H 0.3379 0.2725 -0.1906 0.029 Uiso 1 1 calc R . .
C33 C 0.3489(3) 0.3699(2) -0.1181(2) 0.0207(7) Uani 1 1 d . . .
H33 H 0.3276 0.4087 -0.1576 0.025 Uiso 1 1 calc R . .
O1 O 0.3662(2) 0.61928(14) 0.04674(14) 0.0205(5) Uani 1 1 d D . .
O2 O 0.1904(2) 0.59973(14) 0.09130(14) 0.0221(5) Uani 1 1 d D . .
C41 C 0.2819(3) 0.6405(2) 0.0847(2) 0.0213(7) Uani 1 1 d D . .
C42 C 0.2955(4) 0.7211(2) 0.1243(3) 0.0366(10) Uani 1 1 d D . .
H42A H 0.3445 0.7563 0.0961 0.055 Uiso 1 1 calc R . .
H42B H 0.3339 0.7141 0.1777 0.055 Uiso 1 1 calc R . .
H42C H 0.2170 0.7456 0.1249 0.055 Uiso 1 1 calc R . .
O3 O 0.3030(2) 0.56450(14) -0.11222(13) 0.0208(5) Uani 1 1 d D . .
O4 O 0.1265(2) 0.59789(14) -0.07514(14) 0.0223(5) Uani 1 1 d D . .
C51 C 0.2103(3) 0.6068(2) -0.1161(2) 0.0230(7) Uani 1 1 d D . .
C52 C 0.1951(4) 0.6758(3) -0.1739(3) 0.0422(11) Uani 1 1 d D . .
H52A H 0.2720 0.7022 -0.1759 0.063 Uiso 1 1 calc R . .
H52B H 0.1386 0.7150 -0.1577 0.063 Uiso 1 1 calc R . .
H52C H 0.1650 0.6549 -0.2254 0.063 Uiso 1 1 calc R . .
C1S C 0.2469(4) -0.0251(3) 0.1838(3) 0.0348(11) Uani 0.783(3) 1 d PDU A 1
H1S1 H 0.2714 -0.0448 0.2372 0.042 Uiso 0.783(3) 1 calc PR A 1
H1S2 H 0.2826 -0.0610 0.1475 0.042 Uiso 0.783(3) 1 calc PR A 1
Cl1S Cl 0.08945(12) -0.02885(9) 0.16300(8) 0.0420(4) Uani 0.783(3) 1 d PDU A 1
Cl2S Cl 0.29999(14) 0.07368(8) 0.17493(9) 0.0319(3) Uani 0.783(3) 1 d PDU A 1
C1T C 0.2662(18) 0.0142(10) 0.0974(9) 0.043(3) Uani 0.217(3) 1 d PDU A 2
H1T1 H 0.3512 0.0038 0.0940 0.051 Uiso 0.217(3) 1 calc PR A 2
H1T2 H 0.2382 0.0558 0.0584 0.051 Uiso 0.217(3) 1 calc PR A 2
Cl1T Cl 0.2500(6) 0.0502(4) 0.1910(3) 0.0421(14) Uani 0.217(3) 1 d PDU A 2
Cl2T Cl 0.1842(6) -0.0755(4) 0.0767(4) 0.062(2) Uani 0.217(3) 1 d PDU A 2
C1U C -0.3009(10) 0.0537(6) 0.1065(7) 0.048(2) Uani 0.490(3) 1 d PDU B 3
H1U1 H -0.2917 0.0957 0.0672 0.058 Uiso 0.490(3) 1 calc PR B 3
H1U2 H -0.3861 0.0392 0.1019 0.058 Uiso 0.490(3) 1 calc PR B 3
Cl1U Cl -0.2584(13) 0.0934(8) 0.1974(5) 0.0425(18) Uani 0.490(3) 1 d PDU B 3
Cl2U Cl -0.2194(4) -0.0315(2) 0.0860(3) 0.0875(18) Uani 0.490(3) 1 d PDU B 3
C1V C -0.233(2) 0.0665(19) 0.1063(13) 0.051(3) Uani 0.174(4) 1 d PDU C 4
H1V1 H -0.2307 0.1126 0.0703 0.061 Uiso 0.174(4) 1 calc PR C 4
H1V2 H -0.2974 0.0297 0.0845 0.061 Uiso 0.174(4) 1 calc PR C 4
Cl1V Cl -0.0958(8) 0.0151(5) 0.1156(7) 0.078(4) Uani 0.174(4) 1 d PDU C 4
Cl2V Cl -0.261(3) 0.1016(19) 0.1977(15) 0.041(5) Uani 0.174(4) 1 d PDU C 4
C1W C -0.2757(15) 0.0860(12) 0.0907(9) 0.050(3) Uani 0.299(5) 1 d PDU D 5
H1W1 H -0.2927 0.1399 0.0673 0.060 Uiso 0.299(5) 1 calc PR D 5
H1W2 H -0.3492 0.0535 0.0811 0.060 Uiso 0.299(5) 1 calc PR D 5
Cl1W Cl -0.1630(5) 0.0393(6) 0.0459(4) 0.098(3) Uani 0.299(5) 1 d PDU D 5
Cl2W Cl -0.2351(17) 0.0967(17) 0.1912(9) 0.052(3) Uani 0.299(5) 1 d PDU D 5
C1X C -0.129(13) 0.015(2) 0.046(8) 0.042(4) Uani 0.037(2) 1 d PDU E 6
H1X1 H -0.0424 0.0047 0.0578 0.050 Uiso 0.037(2) 1 calc PR E 6
H1X2 H -0.1551 -0.0011 -0.0081 0.050 Uiso 0.037(2) 1 calc PR E 6
Cl1X Cl -0.158(3) 0.1187(17) 0.0585(17) 0.042(4) Uani 0.037(2) 1 d PDU E 6
Cl2X Cl -0.207(5) -0.040(2) 0.110(3) 0.042(4) Uani 0.037(2) 1 d PDU E 6
C1Y C 0.3521(19) -0.0113(13) 0.0238(16) 0.088(4) Uani 0.230(8) 1 d PDU F -1
H1Y1 H 0.3332 0.0310 0.0605 0.106 Uiso 0.230(8) 1 calc PR F -1
H1Y2 H 0.2817 -0.0205 -0.0151 0.106 Uiso 0.230(8) 1 calc PR F -1
Cl1Y Cl 0.4784(13) 0.0162(7) -0.0220(6) 0.094(4) Uani 0.230(8) 1 d PDU F -1
Cl2Y Cl 0.3973(13) -0.1020(7) 0.0737(7) 0.081(3) Uani 0.230(8) 1 d PDU F -1
C1Z C 0.488(5) -0.0721(14) -0.0215(15) 0.174(9) Uani 0.270(8) 1 d PDU F -2
H1Z1 H 0.5670 -0.0979 -0.0216 0.208 Uiso 0.270(8) 1 calc PR F -2
H1Z2 H 0.4291 -0.1027 -0.0567 0.208 Uiso 0.270(8) 1 calc PR F -2
Cl1Z Cl 0.494(2) 0.0298(13) -0.0527(10) 0.208(8) Uani 0.270(8) 1 d PDU F -2
Cl2Z Cl 0.4478(10) -0.0711(8) 0.0745(5) 0.078(3) Uani 0.270(8) 1 d PDU F -2

loop_
_atom_site_aniso_label
_atom_site_aniso_U_11
_atom_site_aniso_U_22
_atom_site_aniso_U_33
_atom_site_aniso_U_23
_atom_site_aniso_U_13
_atom_site_aniso_U_12
Pd1 0.00922(11) 0.01573(11) 0.01723(12) 0.00158(9) 0.00241(8) 0.00011(8)
Pd2 0.00895(11) 0.01664(11) 0.01648(11) 0.00070(9) 0.00207(8) -0.00010(8)
N1 0.0116(13) 0.0199(13) 0.0188(13) 0.0020(10) 0.0032(10) 0.0000(10)
N2 0.0096(12) 0.0223(13) 0.0229(13) 0.0000(11) 0.0017(10) -0.0018(10)
C1 0.0094(14) 0.0196(14) 0.0210(15) -0.0007(12) 0.0010(11) -0.0005(11)
C2 0.0103(14) 0.0202(15) 0.0203(15) -0.0020(12) 0.0017(11) -0.0010(11)
C3 0.0115(15) 0.0214(15) 0.0203(15) 0.0000(12) 0.0026(12) 0.0012(11)
C4 0.0159(16) 0.0265(17) 0.0202(15) 0.0007(13) 0.0046(12) 0.0032(12)
C5 0.0165(17) 0.037(2) 0.0204(16) -0.0044(14) 0.0029(13) 0.0048(14)
C6 0.0174(17) 0.0338(19) 0.0273(18) -0.0123(15) -0.0012(14) 0.0015(14)
C7 0.0158(16) 0.0221(16) 0.0285(17) -0.0050(13) 0.0022(13) 0.0001(12)
C8 0.0247(19) 0.0207(17) 0.041(2) -0.0052(15) -0.0020(16) 0.0002(14)
C9 0.0267(19) 0.0171(15) 0.038(2) 0.0012(14) 0.0011(16) -0.0014(13)
C10 0.0153(16) 0.0213(16) 0.0272(17) 0.0014(13) 0.0016(13) -0.0007(12)
C11 0.0176(17) 0.0253(17) 0.0274(17) 0.0083(14) 0.0044(13) 0.0011(13)
C12 0.0165(16) 0.0331(18) 0.0214(16) 0.0037(14) 0.0024(13) 0.0014(13)
C13 0.0098(14) 0.0251(16) 0.0208(15) -0.0022(13) 0.0017(12) -0.0011(12)
C21 0.0101(14) 0.0202(15) 0.0244(16) 0.0027(13) 0.0038(12) 0.0020(11)
C22 0.0090(14) 0.0240(16) 0.0215(15) 0.0039(13) 0.0010(11) 0.0019(11)
C23 0.0093(14) 0.0258(16) 0.0205(15) 0.0045(13) 0.0029(11) -0.0008(12)
C24 0.0124(15) 0.0283(17) 0.0215(15) -0.0022(13) 0.0019(12) -0.0017(12)
C25 0.0134(16) 0.041(2) 0.0172(15) 0.0011(14) 0.0007(12) -0.0022(14)
C26 0.0132(16) 0.040(2) 0.0234(17) 0.0092(15) 0.0005(13) -0.0004(14)
C27 0.0117(15) 0.0295(18) 0.0274(17) 0.0064(14) 0.0051(13) 0.0006(13)
C28 0.0212(18) 0.0273(18) 0.0330(19) 0.0114(15) 0.0054(15) 0.0037(14)
C29 0.0222(18) 0.0187(16) 0.042(2) 0.0058(15) 0.0076(15) 0.0039(13)
C30 0.0139(15) 0.0212(16) 0.0328(18) 0.0030(14) 0.0052(13) 0.0000(12)
C31 0.0184(17) 0.0227(16) 0.0352(19) -0.0039(15) 0.0058(14) -0.0009(13)
C32 0.0189(17) 0.0288(18) 0.0241(17) -0.0060(14) 0.0032(13) -0.0015(13)
C33 0.0130(15) 0.0260(17) 0.0233(16) -0.0012(13) 0.0026(12) -0.0001(12)
O1 0.0140(11) 0.0216(11) 0.0266(12) -0.0036(10) 0.0046(9) -0.0010(9)
O2 0.0143(11) 0.0245(12) 0.0282(12) -0.0035(10) 0.0060(9) -0.0026(9)
C41 0.0182(16) 0.0204(15) 0.0243(16) -0.0020(13) -0.0007(13) -0.0003(12)
C42 0.029(2) 0.031(2) 0.052(3) -0.0201(19) 0.0158(19) -0.0087(16)
O3 0.0153(11) 0.0267(12) 0.0207(11) 0.0046(9) 0.0040(9) 0.0001(9)
O4 0.0132(11) 0.0228(12) 0.0316(13) 0.0109(10) 0.0061(10) 0.0021(9)
C51 0.0171(16) 0.0269(17) 0.0248(17) 0.0079(14) 0.0013(13) -0.0027(13)
C52 0.026(2) 0.051(3) 0.051(3) 0.031(2) 0.0095(19) 0.0062(18)
C1S 0.0313(17) 0.0255(19) 0.045(3) 0.003(2) -0.004(2) -0.0020(18)
Cl1S 0.0294(7) 0.0511(8) 0.0436(8) -0.0134(6) -0.0021(5) -0.0078(6)
Cl2S 0.0342(8) 0.0257(6) 0.0353(7) 0.0030(5) 0.0022(6) -0.0016(5)
C1T 0.047(7) 0.043(5) 0.038(5) -0.007(5) 0.005(6) -0.004(5)
Cl1T 0.046(4) 0.049(3) 0.029(2) -0.001(2) -0.005(2) 0.011(3)
Cl2T 0.078(5) 0.052(3) 0.060(4) -0.016(3) 0.024(3) -0.024(3)
C1U 0.041(5) 0.037(5) 0.062(4) -0.005(4) -0.006(4) 0.010(4)
Cl1U 0.041(5) 0.042(3) 0.043(2) 0.0194(18) -0.002(3) -0.004(3)
Cl2U 0.0439(19) 0.0497(19) 0.168(5) -0.034(2) 0.009(3) 0.0098(14)
C1V 0.052(6) 0.048(6) 0.054(5) 0.004(6) 0.010(6) -0.007(5)
Cl1V 0.060(5) 0.047(4) 0.131(9) -0.031(5) 0.031(5) -0.004(3)
Cl2V 0.035(10) 0.027(6) 0.059(7) -0.010(6) -0.004(7) -0.005(7)
C1W 0.047(6) 0.048(7) 0.052(5) 0.007(6) -0.005(4) 0.002(5)
Cl1W 0.046(3) 0.151(7) 0.097(4) -0.001(4) 0.017(3) 0.016(4)
Cl2W 0.038(7) 0.054(6) 0.056(4) 0.012(5) -0.023(3) -0.015(5)
C1X 0.041(7) 0.046(7) 0.044(7) 0.018(6) 0.025(6) -0.005(6)
Cl1X 0.041(7) 0.046(7) 0.044(7) 0.018(6) 0.025(6) -0.005(6)
Cl2X 0.041(7) 0.046(7) 0.044(7) 0.018(6) 0.025(6) -0.005(6)
C1Y 0.091(9) 0.084(8) 0.084(9) 0.001(7) -0.009(7) 0.002(8)
Cl1Y 0.142(8) 0.085(7) 0.054(6) 0.000(4) 0.004(5) -0.035(6)
Cl2Y 0.092(8) 0.079(6) 0.073(5) 0.005(4) 0.019(5) -0.004(5)
C1Z 0.24(2) 0.215(17) 0.078(13) 0.019(17) 0.051(16) -0.01(2)
Cl1Z 0.280(19) 0.232(15) 0.110(12) 0.054(10) 0.020(12) -0.006(14)
Cl2Z 0.069(6) 0.097(7) 0.065(4) -0.016(5) 0.003(4) 0.032(5)

loop_
_atom_type_symbol
_atom_type_description
_atom_type_scat_dispersion_real
_atom_type_scat_dispersion_imag
_atom_type_scat_source
C C 0.0033 0.0016 'International Tables Vol C Tables 4.2.6.8 and 6.1.1.4'
H H 0.0000 0.0000 'International Tables Vol C Tables 4.2.6.8 and 6.1.1.4'
N N 0.0061 0.0033 'International Tables Vol C Tables 4.2.6.8 and 6.1.1.4'
O O 0.0106 0.0060 'International Tables Vol C Tables 4.2.6.8 and 6.1.1.4'
Cl Cl 0.1484 0.1585 'International Tables Vol C Tables 4.2.6.8 and 6.1.1.4'
Pd Pd -0.9988 1.0072 'International Tables Vol C Tables 4.2.6.8 and 6.1.1.4'

loop_
_geom_angle_atom_site_label_1
_geom_angle_atom_site_label_2
_geom_angle_atom_site_label_3
_geom_angle
_geom_angle_site_symmetry_3
C3 Pd1 N1 82.94(12) .
C3 Pd1 O4 94.27(12) .
N1 Pd1 O4 177.07(10) .
C3 Pd1 O2 176.98(11) .
N1 Pd1 O2 95.51(10) .
O4 Pd1 O2 87.23(10) .
C3 Pd1 Pd2 97.78(9) .
N1 Pd1 Pd2 95.03(7) .
O4 Pd1 Pd2 84.43(6) .
O2 Pd1 Pd2 79.74(6) .
C3 Pd1 Pd1 72.24(9) 3_565
N1 Pd1 Pd1 85.08(7) 3_565
O4 Pd1 Pd1 94.95(6) 3_565
O2 Pd1 Pd1 110.27(6) 3_565
Pd2 Pd1 Pd1 169.949(14) 3_565
C23 Pd2 N2 82.65(13) .
C23 Pd2 O1 93.20(12) .
N2 Pd2 O1 175.82(10) .
C23 Pd2 O3 177.12(11) .
N2 Pd2 O3 96.72(10) .
O1 Pd2 O3 87.40(9) .
C23 Pd2 Pd1 97.83(9) .
N2 Pd2 Pd1 95.82(7) .
O1 Pd2 Pd1 84.22(6) .
O3 Pd2 Pd1 79.43(6) .
C23 Pd2 Pd2 75.52(9) 3_665
N2 Pd2 Pd2 81.87(7) 3_665
O1 Pd2 Pd2 97.61(6) 3_665
O3 Pd2 Pd2 107.20(6) 3_665
Pd1 Pd2 Pd2 173.152(14) 3_665
C13 N1 C1 118.5(3) .
C13 N1 Pd1 128.1(2) .
C1 N1 Pd1 113.3(2) .
C33 N2 C21 119.2(3) .
C33 N2 Pd2 127.3(2) .
C21 N2 Pd2 113.5(2) .
N1 C1 C10 123.1(3) .
N1 C1 C2 114.6(3) .
C10 C1 C2 122.4(3) .
C7 C2 C3 123.2(3) .
C7 C2 C1 119.7(3) .
C3 C2 C1 117.1(3) .
C4 C3 C2 118.0(3) .
C4 C3 Pd1 130.0(3) .
C2 C3 Pd1 111.9(2) .
C3 C4 C5 119.6(3) .
C3 C4 H4 120.2 .
C5 C4 H4 120.2 .
C6 C5 C4 121.9(3) .
C6 C5 H5 119.0 .
C4 C5 H5 119.0 .
C5 C6 C7 120.2(3) .
C5 C6 H6 119.9 .
C7 C6 H6 119.9 .
C2 C7 C6 117.1(3) .
C2 C7 C8 118.0(3) .
C6 C7 C8 124.9(3) .
C9 C8 C7 121.5(3) .
C9 C8 H8 119.2 .
C7 C8 H8 119.2 .
C8 C9 C10 121.4(3) .
C8 C9 H9 119.3 .
C10 C9 H9 119.3 .
C1 C10 C11 117.1(3) .
C1 C10 C9 117.0(3) .
C11 C10 C9 125.9(3) .
C12 C11 C10 119.5(3) .
C12 C11 H11 120.3 .
C10 C11 H11 120.3 .
C11 C12 C13 120.2(3) .
C11 C12 H12 119.9 .
C13 C12 H12 119.9 .
N1 C13 C12 121.5(3) .
N1 C13 H13 119.2 .
C12 C13 H13 119.2 .
N2 C21 C30 123.2(3) .
N2 C21 C22 115.1(3) .
C30 C21 C22 121.8(3) .
C27 C22 C23 122.7(3) .
C27 C22 C21 120.2(3) .
C23 C22 C21 117.1(3) .
C24 C23 C22 118.2(3) .
C24 C23 Pd2 130.1(3) .
C22 C23 Pd2 111.6(2) .
C23 C24 C25 119.9(3) .
C23 C24 H24 120.0 .
C25 C24 H24 120.0 .
C26 C25 C24 121.8(3) .
C26 C25 H25 119.1 .
C24 C25 H25 119.1 .
C25 C26 C27 120.2(3) .
C25 C26 H26 119.9 .
C27 C26 H26 119.9 .
C22 C27 C26 117.1(3) .
C22 C27 C28 117.2(3) .
C26 C27 C28 125.7(3) .
C29 C28 C27 122.3(3) .
C29 C28 H28 118.9 .
C27 C28 H28 118.9 .
C28 C29 C30 121.1(3) .
C28 C29 H29 119.5 .
C30 C29 H29 119.5 .
C21 C30 C31 116.7(3) .
C21 C30 C29 117.5(3) .
C31 C30 C29 125.8(3) .
C32 C31 C30 119.3(3) .
C32 C31 H31 120.3 .
C30 C31 H31 120.3 .
C31 C32 C33 120.8(3) .
C31 C32 H32 119.6 .
C33 C32 H32 119.6 .
N2 C33 C32 120.8(3) .
N2 C33 H33 119.6 .
C32 C33 H33 119.6 .
C41 O1 Pd2 121.2(2) .
C41 O2 Pd1 120.2(2) .
O2 C41 O1 125.5(3) .
O2 C41 C42 118.3(3) .
O1 C41 C42 116.2(3) .
C41 C42 H42A 109.5 .
C41 C42 H42B 109.5 .
H42A C42 H42B 109.5 .
C41 C42 H42C 109.5 .
H42A C42 H42C 109.5 .
H42B C42 H42C 109.5 .
C51 O3 Pd2 118.7(2) .
C51 O4 Pd1 121.4(2) .
O3 C51 O4 125.9(3) .
O3 C51 C52 118.6(3) .
O4 C51 C52 115.5(3) .
C51 C52 H52A 109.5 .
C51 C52 H52B 109.5 .
H52A C52 H52B 109.5 .
C51 C52 H52C 109.5 .
H52A C52 H52C 109.5 .
H52B C52 H52C 109.5 .
Cl2S C1S Cl1S 111.2(3) .
Cl2S C1S H1S1 109.4 .
Cl1S C1S H1S1 109.4 .
Cl2S C1S H1S2 109.4 .
Cl1S C1S H1S2 109.4 .
H1S1 C1S H1S2 108.0 .
Cl1T C1T Cl2T 111.0(9) .
Cl1T C1T H1T1 109.4 .
Cl2T C1T H1T1 109.4 .
Cl1T C1T H1T2 109.4 .
Cl2T C1T H1T2 109.4 .
H1T1 C1T H1T2 108.0 .
Cl1U C1U Cl2U 113.8(7) .
Cl1U C1U H1U1 108.8 .
Cl2U C1U H1U1 108.8 .
Cl1U C1U H1U2 108.8 .
Cl2U C1U H1U2 108.8 .
H1U1 C1U H1U2 107.7 .
Cl2V C1V Cl1V 109.8(12) .
Cl2V C1V H1V1 109.7 .
Cl1V C1V H1V1 109.7 .
Cl2V C1V H1V2 109.7 .
Cl1V C1V H1V2 109.7 .
H1V1 C1V H1V2 108.2 .
Cl2W C1W Cl1W 111.8(10) .
Cl2W C1W H1W1 109.3 .
Cl1W C1W H1W1 109.3 .
Cl2W C1W H1W2 109.3 .
Cl1W C1W H1W2 109.3 .
H1W1 C1W H1W2 107.9 .
Cl1X C1X Cl2X 108.1(13) .
Cl1X C1X H1X1 110.1 .
Cl2X C1X H1X1 110.1 .
Cl1X C1X H1X2 110.1 .
Cl2X C1X H1X2 110.1 .
H1X1 C1X H1X2 108.4 .
Cl2Y C1Y Cl1Y 103.6(10) .
Cl2Y C1Y H1Y1 111.0 .
Cl1Y C1Y H1Y1 111.0 .
Cl2Y C1Y H1Y2 111.0 .
Cl1Y C1Y H1Y2 111.0 .
H1Y1 C1Y H1Y2 109.0 .
Cl1Z C1Z Cl2Z 107.4(12) .
Cl1Z C1Z H1Z1 110.2 .
Cl2Z C1Z H1Z1 110.2 .
Cl1Z C1Z H1Z2 110.2 .
Cl2Z C1Z H1Z2 110.2 .
H1Z1 C1Z H1Z2 108.5 .

loop_
_geom_bond_atom_site_label_1
_geom_bond_atom_site_label_2
_geom_bond_distance
_geom_bond_site_symmetry_2
Pd1 C3 1.973(3) .
Pd1 N1 2.017(3) .
Pd1 O4 2.037(2) .
Pd1 O2 2.149(2) .
Pd1 Pd2 2.7206(4) .
Pd1 Pd1 2.9718(6) 3_565
Pd2 C23 1.982(3) .
Pd2 N2 2.020(3) .
Pd2 O1 2.041(2) .
Pd2 O3 2.165(2) .
Pd2 Pd2 2.9823(6) 3_665
N1 C13 1.335(4) .
N1 C1 1.376(4) .
N2 C33 1.343(4) .
N2 C21 1.363(4) .
C1 C10 1.396(4) .
C1 C2 1.427(4) .
C2 C7 1.402(4) .
C2 C3 1.414(4) .
C3 C4 1.383(4) .
C4 C5 1.409(5) .
C4 H4 0.9500 .
C5 C6 1.376(5) .
C5 H5 0.9500 .
C6 C7 1.411(5) .
C6 H6 0.9500 .
C7 C8 1.443(5) .
C8 C9 1.362(5) .
C8 H8 0.9500 .
C9 C10 1.442(5) .
C9 H9 0.9500 .
C10 C11 1.405(5) .
C11 C12 1.381(5) .
C11 H11 0.9500 .
C12 C13 1.394(5) .
C12 H12 0.9500 .
C13 H13 0.9500 .
C21 C30 1.409(5) .
C21 C22 1.420(5) .
C22 C27 1.407(5) .
C22 C23 1.417(5) .
C23 C24 1.376(4) .
C24 C25 1.406(5) .
C24 H24 0.9500 .
C25 C26 1.375(5) .
C25 H25 0.9500 .
C26 C27 1.414(5) .
C26 H26 0.9500 .
C27 C28 1.447(5) .
C28 C29 1.359(5) .
C28 H28 0.9500 .
C29 C30 1.431(5) .
C29 H29 0.9500 .
C30 C31 1.414(5) .
C31 C32 1.379(5) .
C31 H31 0.9500 .
C32 C33 1.399(5) .
C32 H32 0.9500 .
C33 H33 0.9500 .
O1 C41 1.279(4) .
O2 C41 1.256(4) .
C41 C42 1.503(5) .
C42 H42A 0.9800 .
C42 H42B 0.9800 .
C42 H42C 0.9800 .
O3 C51 1.259(4) .
O4 C51 1.268(4) .
C51 C52 1.517(5) .
C52 H52A 0.9800 .
C52 H52B 0.9800 .
C52 H52C 0.9800 .
C1S Cl2S 1.759(5) .
C1S Cl1S 1.778(5) .
C1S H1S1 0.9900 .
C1S H1S2 0.9900 .
C1T Cl1T 1.763(12) .
C1T Cl2T 1.767(12) .
C1T H1T1 0.9900 .
C1T H1T2 0.9900 .
C1U Cl1U 1.721(10) .
C1U Cl2U 1.751(9) .
C1U H1U1 0.9900 .
C1U H1U2 0.9900 .
C1V Cl2V 1.758(14) .
C1V Cl1V 1.763(14) .
C1V H1V1 0.9900 .
C1V H1V2 0.9900 .
C1W Cl2W 1.756(13) .
C1W Cl1W 1.759(13) .
C1W H1W1 0.9900 .
C1W H1W2 0.9900 .
C1X Cl1X 1.766(16) .
C1X Cl2X 1.771(16) .
C1X H1X1 0.9900 .
C1X H1X2 0.9900 .
C1Y Cl2Y 1.778(14) .
C1Y Cl1Y 1.785(14) .
C1Y H1Y1 0.9900 .
C1Y H1Y2 0.9900 .
C1Z Cl1Z 1.778(15) .
C1Z Cl2Z 1.785(14) .
C1Z H1Z1 0.9900 .
C1Z H1Z2 0.9900 .
